data_4519385
loop_
_publ_author_name
'Navarro, Miquel'
'Alf\'erez, Macarena G.'
'de Sousa, Morgane'
'Miranda-Pizarro, Juan'
'Campos, Jes\'us'

_publ_section_title
;
 Dicoordinate Au(I)--Ethylene Complexes as Hydroamination Catalysts
;
_journal_issue 7
_journal_name_full 'ACS Catalysis'
_journal_page_first 4227
_journal_page_last 4241
_journal_paper_doi 10.1021/acscatal.1c05823
_journal_volume 12
_journal_year 2022
_chemical_formula_moiety 'C63 H81 Au N2 O P, F3 Sb0.5'
_chemical_formula_sum 'C63 H81 Au F3 N2 O P Sb0.5'
_chemical_formula_weight 1228.10
_space_group_crystal_system triclinic
_space_group_IT_number 2
_space_group_name_Hall '-P 1'
_space_group_name_H-M_alt 'P -1'
_atom_sites_solution_hydrogens geom
_atom_sites_solution_primary iterative
_audit_creation_date 2022-02-15
_audit_creation_method
;
Olex2 1.3
(compiled 2020.11.12 svn.r5f609507 for OlexSys, GUI svn.r6408)
;
_cell_angle_alpha 68.369(2)
_cell_angle_beta 80.530(2)
_cell_angle_gamma 65.864(2)
_cell_formula_units_Z 2
_cell_length_a 15.5190(7)
_cell_length_b 15.6380(8)
_cell_length_c 17.4595(10)
_cell_measurement_reflns_used 9895
_cell_measurement_temperature 193.0
_cell_measurement_theta_max 29.50
_cell_measurement_theta_min 2.27
_cell_volume 3594.0(3)
_computing_cell_refinement 'SAINT V8.40B (?, 2016)'
_computing_data_reduction 'SAINT V8.40B (?, 2016)'
_computing_molecular_graphics 'Olex2 1.3 (Dolomanov et al., 2009)'
_computing_publication_material 'Olex2 1.3 (Dolomanov et al., 2009)'
_computing_structure_refinement 'SHELXL 2018/3 (Sheldrick, 2015)'
_computing_structure_solution 'olex2.solve 1.3 (Bourhis et al., 2015)'
_diffrn_ambient_temperature 193.0
_diffrn_measured_fraction_theta_full 0.994
_diffrn_measured_fraction_theta_max 0.994
_diffrn_measurement_device_type 'Bruker APEX-II CCD'
_diffrn_measurement_method '\f and \w scans'
_diffrn_radiation_type MoK\a
_diffrn_radiation_wavelength 0.71073
_diffrn_reflns_av_R_equivalents 0.0756
_diffrn_reflns_av_unetI/netI 0.0333
_diffrn_reflns_Laue_measured_fraction_full 0.994
_diffrn_reflns_Laue_measured_fraction_max 0.994
_diffrn_reflns_limit_h_max 21
_diffrn_reflns_limit_h_min -21
_diffrn_reflns_limit_k_max 21
_diffrn_reflns_limit_k_min -21
_diffrn_reflns_limit_l_max 24
_diffrn_reflns_limit_l_min -24
_diffrn_reflns_number 240470
_diffrn_reflns_point_group_measured_fraction_full 0.994
_diffrn_reflns_point_group_measured_fraction_max 0.994
_diffrn_reflns_theta_full 25.242
_diffrn_reflns_theta_max 29.622
_diffrn_reflns_theta_min 1.893
_diffrn_source_current 1.4
_diffrn_source_power 0.07
_diffrn_source_voltage 50.0
_diffrn_standards_number 0
_exptl_absorpt_coefficient_mu 2.294
_exptl_absorpt_correction_T_max 0.7459
_exptl_absorpt_correction_T_min 0.4864
_exptl_absorpt_correction_type multi-scan
_exptl_absorpt_process_details
;
SADABS-2016/2 (Bruker,2016/2) was used for absorption correction.
wR2(int) was 0.0946 before and 0.0661 after correction.
The Ratio of minimum to maximum transmission is 0.6521.
The \l/2 correction factor is Not present.
;
_exptl_crystal_colour colourless
_exptl_crystal_colour_primary colourless
_exptl_crystal_density_diffrn 1.135
_exptl_crystal_description needle
_exptl_crystal_F_000 1255
_exptl_crystal_size_max 0.15
_exptl_crystal_size_mid 0.14
_exptl_crystal_size_min 0.10
_refine_diff_density_max 1.293
_refine_diff_density_min -2.432
_refine_diff_density_rms 0.140
_refine_ls_extinction_method none
_refine_ls_goodness_of_fit_ref 1.097
_refine_ls_hydrogen_treatment constr
_refine_ls_matrix_type full
_refine_ls_number_parameters 716
_refine_ls_number_reflns 20146
_refine_ls_number_restraints 102
_refine_ls_restrained_S_all 1.096
_refine_ls_R_factor_all 0.0824
_refine_ls_R_factor_gt 0.0575
_refine_ls_shift/su_max 0.001
_refine_ls_shift/su_mean 0.000
_refine_ls_structure_factor_coef Fsqd
_refine_ls_weighting_details 'w=1/[\s^2^(Fo^2^)+(0.0677P)^2^+16.6372P] where P=(Fo^2^+2Fc^2^)/3'
_refine_ls_weighting_scheme calc
_refine_ls_wR_factor_gt 0.1475
_refine_ls_wR_factor_ref 0.1680
_reflns_Friedel_coverage 0.000
_reflns_number_gt 15637
_reflns_number_total 20146
_reflns_threshold_expression 'I > 2\s(I)'
_cod_data_source_file cs1c05823_si_007.cif
_cod_data_source_block jcm00722a_0m_sq
_cod_original_formula_sum 'C63 H81 Au F3 N2 O P Sb0.50'
_cod_database_code 4519385
_shelx_shelxl_version_number 2018/3
_shelx_space_group_comment
;
The symmetry employed for this shelxl refinement is uniquely defined
by the following loop, which should always be used as a source of
symmetry information in preference to the above space-group names.
They are only intended as comments.
;
_shelx_estimated_absorpt_t_max 0.786
_shelx_estimated_absorpt_t_min 0.670
_olex2_refinement_description
;
1. Fixed Uiso
 At 1.2 times of:
  All C(H) groups, All C(H,H) groups, All N(H) groups
 At 1.5 times of:
  All C(H,H,H) groups
2. Restrained distances
 C53-C54A \\sim C53-C55A \\sim C53-C56A \\sim C53-C54B \\sim C53-C55B \\sim
C53-C56B
 with sigma of 0.02
 C54A-C55A \\sim C55A-C56A \\sim C56A-C54A \\sim C54B-C55B \\sim C55B-C56B
\\sim C56B-C54B
 with sigma of 0.02
3. Rigid body (RIGU) restrains
 C17, C18A, C19A, C20A, C18B, C19B, C20B
 with sigma for 1-2 distances of 0.004 and sigma for 1-3 distances of 0.004
 C53, C54A, C55A, C56A, C55B, C54B, C56B
 with sigma for 1-2 distances of 0.001 and sigma for 1-3 distances of 0.001
4. Others
 Sof(C18B)=Sof(H18D)=Sof(H18E)=Sof(H18F)=Sof(C19B)=Sof(H19D)=Sof(H19E)=
 Sof(H19F)=Sof(C20B)=Sof(H20D)=Sof(H20E)=Sof(H20F)=1-FVAR(1)
 Sof(C18A)=Sof(H18A)=Sof(H18B)=Sof(H18C)=Sof(C19A)=Sof(H19A)=Sof(H19B)=
 Sof(H19C)=Sof(C20A)=Sof(H20A)=Sof(H20B)=Sof(H20C)=FVAR(1)
 Sof(C55B)=Sof(H55D)=Sof(H55E)=Sof(H55F)=Sof(C54B)=Sof(H54D)=Sof(H54E)=
 Sof(H54F)=Sof(C56B)=Sof(H56D)=Sof(H56E)=Sof(H56F)=1-FVAR(2)
 Sof(C54A)=Sof(H54A)=Sof(H54B)=Sof(H54C)=Sof(C55A)=Sof(H55A)=Sof(H55B)=
 Sof(H55C)=Sof(C56A)=Sof(H56A)=Sof(H56B)=Sof(H56C)=FVAR(2)
5.a Secondary CH2 refined with riding coordinates:
 C62(H62A,H62B), C63(H63A,H63B)
5.b Me refined with riding coordinates:
 C15(H15A,H15B,H15C), C18B(H18D,H18E,H18F), C19B(H19D,H19E,H19F), C20B(H20D,
 H20E,H20F), C54A(H54A,H54B,H54C), C55A(H55A,H55B,H55C), C56A(H56A,H56B,H56C),
 C55B(H55D,H55E,H55F), C54B(H54D,H54E,H54F), C56B(H56D,H56E,H56F)
5.c Aromatic/amide H refined with riding coordinates:
 N1(H1), N2(H2), C2(H2A), C4(H4), C5(H5), C8(H8), C9(H9), C11(H11), C12(H12),
 C22(H22), C24(H24), C25(H25), C28(H28), C29(H29), C31(H31), C32(H32), C42(H42),
  C44(H44), C45(H45), C48(H48), C49(H49), C51(H51), C52(H52)
5.d Idealised Me refined as rotating group:
 C14(H14A,H14B,H14C), C16(H16A,H16B,H16C), C34(H34A,H34B,H34C), C35(H35A,H35B,
 H35C), C36(H36A,H36B,H36C), C38(H38A,H38B,H38C), C39(H39A,H39B,H39C), C40(H40A,
 H40B,H40C), C58(H58A,H58B,H58C), C59(H59A,H59B,H59C), C60(H60A,H60B,H60C),
 C18A(H18A,H18B,H18C), C19A(H19A,H19B,H19C), C20A(H20A,H20B,H20C)
;
_smtbx_masks_void_probe_radius 1.2
_smtbx_masks_void_truncation_radius 1.2
_olex2_submission_special_instructions 'No special instructions were received'

loop_
_space_group_symop_operation_xyz
'x, y, z'
'-x, -y, -z'

loop_
_atom_site_label
_atom_site_type_symbol
_atom_site_fract_x
_atom_site_fract_y
_atom_site_fract_z
_atom_site_U_iso_or_equiv
_atom_site_adp_type
_atom_site_occupancy
_atom_site_site_symmetry_order
_atom_site_calc_flag
_atom_site_refinement_flags_posn
_atom_site_refinement_flags_adp
_atom_site_refinement_flags_occupancy
_atom_site_disorder_assembly
_atom_site_disorder_group
Au1 Au 0.27766(2) 0.58070(2) 0.32981(2) 0.03651(7) Uani 1 1 d . . . . .
P1 P 0.33676(8) 0.44319(9) 0.29791(8) 0.0270(2) Uani 1 1 d . . . . .
O1 O 0.2278(3) 0.7094(3) 0.3609(2) 0.0390(8) Uani 1 1 d . . . . .
N1 N 0.1752(5) 0.8766(4) 0.3287(5) 0.0630(16) Uani 1 1 d . . . . .
H1 H 0.186661 0.876481 0.376523 0.076 Uiso 1 1 calc R U . . .
N2 N 0.1811(5) 0.8207(4) 0.2307(4) 0.0594(15) Uani 1 1 d . . . . .
H2 H 0.184576 0.779062 0.206393 0.071 Uiso 1 1 calc R U . . .
C1 C 0.2696(4) 0.3627(4) 0.3363(3) 0.0319(10) Uani 1 1 d . . . . .
C2 C 0.3195(4) 0.2606(4) 0.3518(4) 0.0379(11) Uani 1 1 d . . . . .
H2A H 0.385179 0.237331 0.338874 0.046 Uiso 1 1 calc R U . . .
C3 C 0.2763(4) 0.1922(4) 0.3854(4) 0.0444(13) Uani 1 1 d . . . . .
C4 C 0.1812(5) 0.2291(5) 0.4041(5) 0.0576(19) Uani 1 1 d . . . . .
H4 H 0.149394 0.184458 0.427790 0.069 Uiso 1 1 calc R U . . .
C5 C 0.1316(4) 0.3291(5) 0.3892(5) 0.0541(17) Uani 1 1 d . . . . .
H5 H 0.066211 0.351486 0.403180 0.065 Uiso 1 1 calc R U . . .
C6 C 0.1730(4) 0.3990(4) 0.3547(4) 0.0386(11) Uani 1 1 d . . . . .
C7 C 0.1113(4) 0.5058(4) 0.3393(4) 0.0404(12) Uani 1 1 d . . . . .
C8 C 0.0686(4) 0.5378(4) 0.4047(4) 0.0453(13) Uani 1 1 d . . . . .
H8 H 0.084178 0.492888 0.459237 0.054 Uiso 1 1 calc R U . . .
C9 C 0.0034(5) 0.6339(5) 0.3930(5) 0.0527(16) Uani 1 1 d . . . . .
H9 H -0.025272 0.653417 0.439437 0.063 Uiso 1 1 calc R U . . .
C10 C -0.0204(4) 0.7014(4) 0.3147(5) 0.0491(15) Uani 1 1 d . . . . .
C11 C 0.0246(6) 0.6694(5) 0.2487(5) 0.070(2) Uani 1 1 d . . . . .
H11 H 0.010021 0.714057 0.193948 0.084 Uiso 1 1 calc R U . . .
C12 C 0.0903(5) 0.5734(5) 0.2618(5) 0.0611(19) Uani 1 1 d . . . . .
H12 H 0.121592 0.554183 0.215780 0.073 Uiso 1 1 calc R U . . .
C13 C 0.3305(5) 0.0809(5) 0.4025(6) 0.063(2) Uani 1 1 d . . . . .
C14 C 0.4327(6) 0.0569(6) 0.3701(8) 0.082(3) Uani 1 1 d . . . . .
H14A H 0.433009 0.092510 0.310698 0.124 Uiso 1 1 calc R U . . .
H14B H 0.464229 -0.014867 0.380551 0.124 Uiso 1 1 calc R U . . .
H14C H 0.466321 0.077605 0.398325 0.124 Uiso 1 1 calc R U . . .
C15 C 0.2797(7) 0.0448(7) 0.3580(9) 0.103(4) Uani 1 1 d . . . . .
H15A H 0.313512 -0.026717 0.368303 0.155 Uiso 1 1 calc R U . . .
H15B H 0.214721 0.057599 0.379204 0.155 Uiso 1 1 calc R U . . .
H15C H 0.278931 0.080717 0.298630 0.155 Uiso 1 1 calc R U . . .
C16 C 0.3290(9) 0.0282(6) 0.4969(8) 0.108(4) Uani 1 1 d . . . . .
H16A H 0.350080 0.060482 0.524596 0.161 Uiso 1 1 calc R U . . .
H16B H 0.371411 -0.041853 0.510515 0.161 Uiso 1 1 calc R U . . .
H16C H 0.264641 0.032799 0.515451 0.161 Uiso 1 1 calc R U . . .
C17 C -0.0960(6) 0.8079(5) 0.3000(6) 0.069(2) Uani 1 1 d . . . . .
C21 C 0.4533(3) 0.3600(4) 0.3408(3) 0.0300(9) Uani 1 1 d . . . . .
C22 C 0.5236(4) 0.3138(4) 0.2920(3) 0.0326(10) Uani 1 1 d . . . . .
H22 H 0.508440 0.323246 0.238212 0.039 Uiso 1 1 calc R U . . .
C23 C 0.6162(4) 0.2537(4) 0.3198(4) 0.0360(11) Uani 1 1 d . . . . .
C24 C 0.6362(4) 0.2413(4) 0.3988(4) 0.0391(12) Uani 1 1 d . . . . .
H24 H 0.698458 0.202265 0.419094 0.047 Uiso 1 1 calc R U . . .
C25 C 0.5659(4) 0.2856(4) 0.4484(4) 0.0379(11) Uani 1 1 d . . . . .
H25 H 0.580943 0.274402 0.502762 0.045 Uiso 1 1 calc R U . . .
C26 C 0.4733(3) 0.3465(4) 0.4208(3) 0.0314(10) Uani 1 1 d . . . . .
C27 C 0.4028(4) 0.3949(4) 0.4756(3) 0.0318(10) Uani 1 1 d . . . . .
C28 C 0.4037(4) 0.4780(4) 0.4854(3) 0.0361(11) Uani 1 1 d . . . . .
H28 H 0.449581 0.504247 0.455974 0.043 Uiso 1 1 calc R U . . .
C29 C 0.3396(4) 0.5247(4) 0.5370(4) 0.0405(12) Uani 1 1 d . . . . .
H29 H 0.343901 0.580473 0.543658 0.049 Uiso 1 1 calc R U . . .
C30 C 0.2704(4) 0.4913(4) 0.5785(3) 0.0356(11) Uani 1 1 d . . . . .
C31 C 0.2678(4) 0.4076(4) 0.5695(4) 0.0393(12) Uani 1 1 d . . . . .
H31 H 0.221185 0.382444 0.598738 0.047 Uiso 1 1 calc R U . . .
C32 C 0.3331(4) 0.3596(4) 0.5179(3) 0.0382(11) Uani 1 1 d . . . . .
H32 H 0.329653 0.303195 0.511768 0.046 Uiso 1 1 calc R U . . .
C33 C 0.6893(4) 0.2077(5) 0.2621(4) 0.0476(14) Uani 1 1 d . . . . .
C34 C 0.6634(6) 0.1338(7) 0.2455(6) 0.074(2) Uani 1 1 d . . . . .
H34A H 0.599575 0.166448 0.223194 0.111 Uiso 1 1 calc R U . . .
H34B H 0.665379 0.079120 0.296928 0.111 Uiso 1 1 calc R U . . .
H34C H 0.708360 0.107526 0.205467 0.111 Uiso 1 1 calc R U . . .
C35 C 0.6938(6) 0.2903(6) 0.1820(5) 0.072(2) Uani 1 1 d . . . . .
H35A H 0.732729 0.260742 0.141145 0.108 Uiso 1 1 calc R U . . .
H35B H 0.721735 0.330747 0.192701 0.108 Uiso 1 1 calc R U . . .
H35C H 0.629909 0.332337 0.160893 0.108 Uiso 1 1 calc R U . . .
C36 C 0.7889(5) 0.1525(6) 0.3001(5) 0.064(2) Uani 1 1 d . . . . .
H36A H 0.786836 0.102072 0.353472 0.096 Uiso 1 1 calc R U . . .
H36B H 0.809335 0.200312 0.307923 0.096 Uiso 1 1 calc R U . . .
H36C H 0.833551 0.120344 0.263024 0.096 Uiso 1 1 calc R U . . .
C37 C 0.1960(4) 0.5485(5) 0.6310(4) 0.0439(13) Uani 1 1 d . . . . .
C38 C 0.1293(5) 0.4962(6) 0.6773(6) 0.064(2) Uani 1 1 d . . . . .
H38A H 0.093160 0.493673 0.637661 0.096 Uiso 1 1 calc R U . . .
H38B H 0.085769 0.532998 0.712064 0.096 Uiso 1 1 calc R U . . .
H38C H 0.165995 0.428455 0.711860 0.096 Uiso 1 1 calc R U . . .
C39 C 0.1395(5) 0.6518(6) 0.5750(5) 0.066(2) Uani 1 1 d . . . . .
H39A H 0.182633 0.683053 0.541294 0.099 Uiso 1 1 calc R U . . .
H39B H 0.098741 0.691969 0.608510 0.099 Uiso 1 1 calc R U . . .
H39C H 0.100408 0.647219 0.539061 0.099 Uiso 1 1 calc R U . . .
C40 C 0.2461(5) 0.5566(6) 0.6952(5) 0.0594(18) Uani 1 1 d . . . . .
H40A H 0.278364 0.490125 0.734314 0.089 Uiso 1 1 calc R U . . .
H40B H 0.199537 0.598506 0.724877 0.089 Uiso 1 1 calc R U . . .
H40C H 0.292497 0.586253 0.667510 0.089 Uiso 1 1 calc R U . . .
C41 C 0.3538(4) 0.4668(4) 0.1861(3) 0.0338(10) Uani 1 1 d . . . . .
C42 C 0.3315(4) 0.4088(5) 0.1543(4) 0.0416(12) Uani 1 1 d . . . . .
H42 H 0.309755 0.359203 0.191015 0.050 Uiso 1 1 calc R U . . .
C43 C 0.3401(5) 0.4208(6) 0.0709(4) 0.0511(15) Uani 1 1 d . . . . .
C44 C 0.3689(6) 0.4950(6) 0.0202(4) 0.0602(18) Uani 1 1 d . . . . .
H44 H 0.374357 0.506052 -0.037342 0.072 Uiso 1 1 calc R U . . .
C45 C 0.3904(6) 0.5548(6) 0.0502(4) 0.0549(16) Uani 1 1 d . . . . .
H45 H 0.409376 0.606097 0.012574 0.066 Uiso 1 1 calc R U . . .
C46 C 0.3848(4) 0.5412(4) 0.1338(3) 0.0395(12) Uani 1 1 d . . . . .
C47 C 0.4127(4) 0.6068(4) 0.1594(3) 0.0387(11) Uani 1 1 d . . . . .
C48 C 0.3767(5) 0.7092(5) 0.1196(4) 0.0485(14) Uani 1 1 d . . . . .
H48 H 0.332894 0.736529 0.076610 0.058 Uiso 1 1 calc R U . . .
C49 C 0.4020(5) 0.7721(5) 0.1403(4) 0.0493(14) Uani 1 1 d . . . . .
H49 H 0.376221 0.841410 0.110729 0.059 Uiso 1 1 calc R U . . .
C50 C 0.4653(4) 0.7366(4) 0.2041(4) 0.0403(12) Uani 1 1 d . . . . .
C51 C 0.5029(4) 0.6344(4) 0.2421(4) 0.0424(12) Uani 1 1 d . . . . .
H51 H 0.547700 0.607265 0.284259 0.051 Uiso 1 1 calc R U . . .
C52 C 0.4786(4) 0.5705(4) 0.2216(4) 0.0423(12) Uani 1 1 d . . . . .
H52 H 0.506515 0.500939 0.249742 0.051 Uiso 1 1 calc R U . . .
C53 C 0.3195(7) 0.3520(8) 0.0392(5) 0.080(2) Uani 1 1 d D . . . .
Sb1 Sb 0.000000 1.000000 0.500000 0.05099(15) Uani 1 2 d S . P . .
F1 F 0.0492(7) 1.0835(8) 0.5037(11) 0.230(7) Uani 1 1 d . . . . .
F2 F 0.0036(7) 0.9434(8) 0.6103(5) 0.203(6) Uani 1 1 d . . . . .
F3 F 0.1221(3) 0.9087(4) 0.4906(3) 0.0791(14) Uani 1 1 d . . . . .
C57 C 0.4933(5) 0.8044(5) 0.2312(5) 0.0547(16) Uani 1 1 d . . . . .
C58 C 0.4402(9) 0.9127(6) 0.1854(7) 0.089(3) Uani 1 1 d . . . . .
H58A H 0.454169 0.926494 0.126249 0.134 Uiso 1 1 calc R U . . .
H58B H 0.459497 0.953473 0.204854 0.134 Uiso 1 1 calc R U . . .
H58C H 0.372214 0.928808 0.195264 0.134 Uiso 1 1 calc R U . . .
C59 C 0.5990(6) 0.7773(7) 0.2182(7) 0.075(2) Uani 1 1 d . . . . .
H59A H 0.632361 0.709868 0.255349 0.113 Uiso 1 1 calc R U . . .
H59B H 0.616923 0.824402 0.230040 0.113 Uiso 1 1 calc R U . . .
H59C H 0.615928 0.780176 0.161000 0.113 Uiso 1 1 calc R U . . .
C60 C 0.4701(7) 0.7839(7) 0.3242(5) 0.074(2) Uani 1 1 d . . . . .
H60A H 0.401537 0.804964 0.333009 0.111 Uiso 1 1 calc R U . . .
H60B H 0.493419 0.821082 0.344427 0.111 Uiso 1 1 calc R U . . .
H60C H 0.500506 0.712583 0.354143 0.111 Uiso 1 1 calc R U . . .
C61 C 0.1978(4) 0.7940(4) 0.3102(4) 0.0409(12) Uani 1 1 d . . . . .
C62 C 0.1305(6) 0.9651(5) 0.2620(6) 0.071(2) Uani 1 1 d . . . . .
H62A H 0.155899 1.016478 0.254181 0.085 Uiso 1 1 calc R U . . .
H62B H 0.061229 0.992740 0.270694 0.085 Uiso 1 1 calc R U . . .
C63 C 0.1567(7) 0.9264(6) 0.1888(5) 0.071(2) Uani 1 1 d . . . . .
H63A H 0.102516 0.955303 0.151840 0.086 Uiso 1 1 calc R U . . .
H63B H 0.210949 0.940683 0.156689 0.086 Uiso 1 1 calc R U . . .
C18A C -0.1848(11) 0.8048(12) 0.3203(19) 0.126(10) Uani 0.66(2) 1 d . . P A 1
H18A H -0.213431 0.811242 0.271452 0.188 Uiso 0.66(2) 1 calc R U P A 1
H18B H -0.224456 0.859611 0.340652 0.188 Uiso 0.66(2) 1 calc R U P A 1
H18C H -0.179551 0.741311 0.363362 0.188 Uiso 0.66(2) 1 calc R U P A 1
C19A C -0.0833(13) 0.8818(12) 0.2097(13) 0.092(5) Uani 0.66(2) 1 d . . P A 1
H19A H -0.021602 0.886610 0.205429 0.137 Uiso 0.66(2) 1 calc R U P A 1
H19B H -0.133331 0.947847 0.201107 0.137 Uiso 0.66(2) 1 calc R U P A 1
H19C H -0.087326 0.855805 0.167761 0.137 Uiso 0.66(2) 1 calc R U P A 1
C20A C -0.0657(14) 0.8501(11) 0.3579(13) 0.103(6) Uani 0.66(2) 1 d . . P A 1
H20A H -0.061962 0.805352 0.415047 0.155 Uiso 0.66(2) 1 calc R U P A 1
H20B H -0.112689 0.916422 0.354237 0.155 Uiso 0.66(2) 1 calc R U P A 1
H20C H -0.003878 0.854192 0.339618 0.155 Uiso 0.66(2) 1 calc R U P A 1
C18B C -0.1847(19) 0.8093(19) 0.254(2) 0.071(6) Uani 0.34(2) 1 d . . P A 2
H18D H -0.205125 0.755399 0.289064 0.106 Uiso 0.34(2) 1 calc R U P A 2
H18E H -0.237919 0.873239 0.245383 0.106 Uiso 0.34(2) 1 calc R U P A 2
H18F H -0.162297 0.799963 0.200585 0.106 Uiso 0.34(2) 1 calc R U P A 2
C19B C -0.061(3) 0.878(3) 0.259(4) 0.114(14) Uani 0.34(2) 1 d . . P A 2
H19D H -0.111289 0.943475 0.250770 0.171 Uiso 0.34(2) 1 calc R U P A 2
H19E H -0.010001 0.869690 0.290078 0.171 Uiso 0.34(2) 1 calc R U P A 2
H19F H -0.036742 0.870826 0.204913 0.171 Uiso 0.34(2) 1 calc R U P A 2
C20B C -0.1461(18) 0.8230(19) 0.3826(19) 0.074(7) Uani 0.34(2) 1 d . . P A 2
H20D H -0.171001 0.770823 0.411635 0.111 Uiso 0.34(2) 1 calc R U P A 2
H20E H -0.100388 0.819352 0.417474 0.111 Uiso 0.34(2) 1 calc R U P A 2
H20F H -0.198101 0.888244 0.370224 0.111 Uiso 0.34(2) 1 calc R U P A 2
C54A C 0.283(2) 0.2788(18) 0.1054(13) 0.093(6) Uani 0.392(15) 1 d D . P B 1
H54A H 0.271491 0.237248 0.081041 0.139 Uiso 0.392(15) 1 calc R U P B 1
H54B H 0.330243 0.236462 0.148691 0.139 Uiso 0.392(15) 1 calc R U P B 1
H54C H 0.224140 0.315282 0.129326 0.139 Uiso 0.392(15) 1 calc R U P B 1
C55A C 0.4119(16) 0.295(2) 0.0009(19) 0.111(8) Uani 0.392(15) 1 d D . P B 1
H55A H 0.434965 0.343094 -0.041709 0.166 Uiso 0.392(15) 1 calc R U P B 1
H55B H 0.459381 0.252880 0.043860 0.166 Uiso 0.392(15) 1 calc R U P B 1
H55C H 0.400134 0.254172 -0.023696 0.166 Uiso 0.392(15) 1 calc R U P B 1
C56A C 0.247(2) 0.413(3) -0.0311(16) 0.151(14) Uani 0.392(15) 1 d D . P B 1
H56A H 0.269130 0.460514 -0.074502 0.226 Uiso 0.392(15) 1 calc R U P B 1
H56B H 0.239545 0.367538 -0.054002 0.226 Uiso 0.392(15) 1 calc R U P B 1
H56C H 0.185798 0.448531 -0.009263 0.226 Uiso 0.392(15) 1 calc R U P B 1
C55B C 0.3923(15) 0.2498(13) 0.0754(13) 0.129(6) Uani 0.608(15) 1 d D . P B 2
H55D H 0.388035 0.229426 0.135681 0.193 Uiso 0.608(15) 1 calc R U P B 2
H55E H 0.381087 0.202924 0.057269 0.193 Uiso 0.608(15) 1 calc R U P B 2
H55F H 0.455341 0.250070 0.056946 0.193 Uiso 0.608(15) 1 calc R U P B 2
C54B C 0.2205(11) 0.3542(17) 0.0689(11) 0.106(5) Uani 0.608(15) 1 d D . P B 2
H54D H 0.173859 0.421527 0.044717 0.158 Uiso 0.608(15) 1 calc R U P B 2
H54E H 0.207612 0.307521 0.051935 0.158 Uiso 0.608(15) 1 calc R U P B 2
H54F H 0.216674 0.335028 0.129138 0.158 Uiso 0.608(15) 1 calc R U P B 2
C56B C 0.3239(13) 0.3864(15) -0.0548(8) 0.099(5) Uani 0.608(15) 1 d D . P B 2
H56D H 0.275740 0.453327 -0.076971 0.148 Uiso 0.608(15) 1 calc R U P B 2
H56E H 0.386542 0.387567 -0.074102 0.148 Uiso 0.608(15) 1 calc R U P B 2
H56F H 0.312288 0.340421 -0.073778 0.148 Uiso 0.608(15) 1 calc R U P B 2

loop_
_atom_site_aniso_label
_atom_site_aniso_U_11
_atom_site_aniso_U_22
_atom_site_aniso_U_33
_atom_site_aniso_U_23
_atom_site_aniso_U_13
_atom_site_aniso_U_12
Au1 0.03682(11) 0.02944(10) 0.04066(12) -0.01502(8) 0.00376(8) -0.00880(7)
P1 0.0268(5) 0.0234(5) 0.0284(6) -0.0096(4) 0.0016(4) -0.0069(4)
O1 0.057(2) 0.0240(17) 0.037(2) -0.0164(15) -0.0012(17) -0.0108(16)
N1 0.071(4) 0.041(3) 0.079(4) -0.032(3) 0.001(3) -0.012(3)
N2 0.078(4) 0.041(3) 0.053(3) -0.017(3) -0.003(3) -0.015(3)
C1 0.031(2) 0.027(2) 0.037(3) -0.0125(19) 0.0032(19) -0.0089(18)
C2 0.032(2) 0.033(3) 0.046(3) -0.016(2) 0.002(2) -0.008(2)
C3 0.039(3) 0.029(3) 0.067(4) -0.019(3) 0.001(3) -0.012(2)
C4 0.044(3) 0.035(3) 0.094(6) -0.020(3) 0.013(3) -0.021(3)
C5 0.033(3) 0.034(3) 0.088(5) -0.018(3) 0.011(3) -0.013(2)
C6 0.032(2) 0.031(3) 0.051(3) -0.014(2) 0.004(2) -0.012(2)
C7 0.030(2) 0.032(3) 0.057(3) -0.013(2) 0.002(2) -0.012(2)
C8 0.040(3) 0.036(3) 0.055(4) -0.020(3) -0.007(3) -0.003(2)
C9 0.044(3) 0.043(3) 0.070(4) -0.031(3) -0.002(3) -0.005(3)
C10 0.037(3) 0.032(3) 0.074(4) -0.020(3) -0.002(3) -0.005(2)
C11 0.060(4) 0.040(4) 0.071(5) -0.006(3) 0.013(4) 0.002(3)
C12 0.051(4) 0.041(3) 0.063(4) -0.013(3) 0.013(3) 0.001(3)
C13 0.051(4) 0.025(3) 0.109(6) -0.025(3) 0.011(4) -0.014(3)
C14 0.050(4) 0.037(4) 0.149(9) -0.039(5) 0.010(5) -0.003(3)
C15 0.064(5) 0.065(5) 0.206(13) -0.082(7) 0.012(7) -0.022(4)
C16 0.116(9) 0.034(4) 0.120(9) 0.001(5) 0.010(7) -0.005(5)
C17 0.053(4) 0.033(3) 0.097(6) -0.020(3) 0.006(4) 0.003(3)
C21 0.029(2) 0.026(2) 0.034(2) -0.0095(18) 0.0010(18) -0.0098(18)
C22 0.033(2) 0.025(2) 0.035(3) -0.0109(19) 0.0031(19) -0.0076(19)
C23 0.030(2) 0.026(2) 0.044(3) -0.012(2) 0.007(2) -0.0055(19)
C24 0.031(2) 0.035(3) 0.041(3) -0.009(2) 0.001(2) -0.006(2)
C25 0.031(2) 0.037(3) 0.039(3) -0.009(2) -0.003(2) -0.009(2)
C26 0.029(2) 0.029(2) 0.033(2) -0.0107(19) 0.0015(18) -0.0081(18)
C27 0.031(2) 0.037(3) 0.026(2) -0.0104(19) 0.0037(18) -0.014(2)
C28 0.034(3) 0.041(3) 0.040(3) -0.019(2) 0.007(2) -0.018(2)
C29 0.042(3) 0.042(3) 0.045(3) -0.020(2) 0.004(2) -0.020(2)
C30 0.034(2) 0.036(3) 0.038(3) -0.016(2) 0.000(2) -0.012(2)
C31 0.038(3) 0.042(3) 0.042(3) -0.019(2) 0.011(2) -0.019(2)
C32 0.047(3) 0.034(3) 0.039(3) -0.016(2) 0.006(2) -0.019(2)
C33 0.041(3) 0.038(3) 0.048(3) -0.016(3) 0.007(2) -0.001(2)
C34 0.060(5) 0.074(5) 0.098(7) -0.057(5) 0.008(4) -0.012(4)
C35 0.060(4) 0.067(5) 0.053(4) -0.015(4) 0.022(3) -0.002(4)
C36 0.036(3) 0.066(5) 0.074(5) -0.030(4) 0.009(3) -0.001(3)
C37 0.038(3) 0.049(3) 0.049(3) -0.028(3) 0.005(2) -0.013(2)
C38 0.046(4) 0.074(5) 0.086(6) -0.051(4) 0.028(4) -0.025(3)
C39 0.051(4) 0.054(4) 0.074(5) -0.028(4) 0.007(4) 0.002(3)
C40 0.057(4) 0.081(5) 0.055(4) -0.044(4) 0.013(3) -0.026(4)
C41 0.032(2) 0.034(2) 0.028(2) -0.011(2) -0.0005(19) -0.007(2)
C42 0.041(3) 0.046(3) 0.043(3) -0.022(3) 0.007(2) -0.017(2)
C43 0.047(3) 0.075(5) 0.043(3) -0.033(3) 0.008(3) -0.025(3)
C44 0.075(5) 0.081(5) 0.034(3) -0.022(3) 0.004(3) -0.038(4)
C45 0.075(5) 0.056(4) 0.032(3) -0.012(3) 0.007(3) -0.029(4)
C46 0.040(3) 0.042(3) 0.034(3) -0.014(2) 0.000(2) -0.012(2)
C47 0.041(3) 0.037(3) 0.034(3) -0.009(2) 0.004(2) -0.016(2)
C48 0.059(4) 0.040(3) 0.039(3) -0.007(2) -0.010(3) -0.014(3)
C49 0.058(4) 0.032(3) 0.049(3) -0.005(2) -0.005(3) -0.014(3)
C50 0.040(3) 0.039(3) 0.041(3) -0.013(2) 0.002(2) -0.015(2)
C51 0.039(3) 0.040(3) 0.044(3) -0.011(2) -0.002(2) -0.013(2)
C52 0.038(3) 0.034(3) 0.045(3) -0.003(2) -0.003(2) -0.013(2)
C53 0.101(6) 0.112(6) 0.071(4) -0.062(5) 0.018(4) -0.062(5)
Sb1 0.0482(3) 0.0523(3) 0.0590(4) -0.0240(3) 0.0049(3) -0.0227(3)
F1 0.117(7) 0.159(8) 0.51(2) -0.201(12) 0.014(10) -0.073(6)
F2 0.148(7) 0.203(10) 0.076(5) -0.007(5) 0.015(5) 0.067(7)
F3 0.062(3) 0.080(3) 0.080(3) -0.034(3) 0.003(2) -0.007(2)
C57 0.061(4) 0.039(3) 0.057(4) -0.013(3) -0.006(3) -0.014(3)
C58 0.126(9) 0.046(4) 0.096(7) -0.019(4) -0.035(6) -0.025(5)
C59 0.075(5) 0.073(5) 0.103(7) -0.044(5) -0.002(5) -0.040(5)
C60 0.091(6) 0.071(5) 0.065(5) -0.035(4) -0.006(4) -0.024(5)
C61 0.042(3) 0.029(2) 0.047(3) -0.016(2) 0.004(2) -0.008(2)
C62 0.072(5) 0.031(3) 0.101(7) -0.017(4) -0.006(5) -0.014(3)
C63 0.080(6) 0.050(4) 0.066(5) -0.004(4) 0.001(4) -0.022(4)
C18A 0.051(7) 0.049(8) 0.24(3) -0.026(13) 0.004(11) -0.006(6)
C19A 0.069(9) 0.034(6) 0.127(10) 0.001(8) -0.015(9) 0.005(6)
C20A 0.123(14) 0.049(7) 0.142(13) -0.055(9) 0.015(10) -0.022(8)
C18B 0.060(12) 0.036(10) 0.078(15) -0.006(11) -0.012(11) 0.012(8)
C19B 0.07(2) 0.045(12) 0.19(4) -0.03(2) 0.04(2) -0.010(13)
C20B 0.052(13) 0.057(13) 0.112(13) -0.052(12) 0.002(10) 0.000(10)
C54A 0.115(15) 0.115(13) 0.098(11) -0.067(7) 0.026(9) -0.073(11)
C55A 0.126(11) 0.122(15) 0.124(19) -0.081(13) 0.048(11) -0.067(9)
C56A 0.140(13) 0.22(3) 0.096(13) -0.045(14) -0.014(11) -0.075(15)
C55B 0.142(10) 0.126(9) 0.127(12) -0.062(8) -0.003(10) -0.042(7)
C54B 0.115(7) 0.174(16) 0.095(10) -0.091(10) 0.032(7) -0.091(8)
C56B 0.112(12) 0.163(14) 0.072(5) -0.079(6) 0.018(5) -0.073(10)

loop_
_atom_type_symbol
_atom_type_description
_atom_type_scat_dispersion_real
_atom_type_scat_dispersion_imag
_atom_type_scat_source
C C 0.0033 0.0016 'International Tables Vol C Tables 4.2.6.8 and 6.1.1.4'
H H 0.0000 0.0000 'International Tables Vol C Tables 4.2.6.8 and 6.1.1.4'
Au Au -2.0133 8.8022 'International Tables Vol C Tables 4.2.6.8 and 6.1.1.4'
F F 0.0171 0.0103 'International Tables Vol C Tables 4.2.6.8 and 6.1.1.4'
N N 0.0061 0.0033 'International Tables Vol C Tables 4.2.6.8 and 6.1.1.4'
O O 0.0106 0.0060 'International Tables Vol C Tables 4.2.6.8 and 6.1.1.4'
P P 0.1023 0.0942 'International Tables Vol C Tables 4.2.6.8 and 6.1.1.4'
Sb Sb -0.5866 1.5461 'International Tables Vol C Tables 4.2.6.8 and 6.1.1.4'

loop_
_geom_angle_atom_site_label_1
_geom_angle_atom_site_label_2
_geom_angle_atom_site_label_3
_geom_angle
_geom_angle_site_symmetry_1
_geom_angle_site_symmetry_3
_geom_angle_publ_flag
O1 Au1 P1 177.54(12) . . ?
C1 P1 Au1 115.64(16) . . ?
C1 P1 C41 106.9(2) . . ?
C21 P1 Au1 113.14(17) . . ?
C21 P1 C1 102.5(2) . . ?
C21 P1 C41 104.5(2) . . ?
C41 P1 Au1 113.09(18) . . ?
C61 O1 Au1 123.6(4) . . ?
C61 N1 H1 123.8 . . ?
C61 N1 C62 112.3(7) . . ?
C62 N1 H1 123.8 . . ?
C61 N2 H2 124.0 . . ?
C61 N2 C63 112.0(6) . . ?
C63 N2 H2 124.0 . . ?
C2 C1 P1 117.5(4) . . ?
C6 C1 P1 122.2(4) . . ?
C6 C1 C2 120.1(5) . . ?
C1 C2 H2A 118.9 . . ?
C3 C2 C1 122.2(5) . . ?
C3 C2 H2A 118.9 . . ?
C2 C3 C13 122.4(5) . . ?
C4 C3 C2 117.0(5) . . ?
C4 C3 C13 120.6(5) . . ?
C3 C4 H4 119.4 . . ?
C5 C4 C3 121.2(6) . . ?
C5 C4 H4 119.4 . . ?
C4 C5 H5 118.6 . . ?
C4 C5 C6 122.8(6) . . ?
C6 C5 H5 118.6 . . ?
C1 C6 C7 125.5(5) . . ?
C5 C6 C1 116.7(5) . . ?
C5 C6 C7 117.9(5) . . ?
C8 C7 C6 119.7(6) . . ?
C12 C7 C6 122.5(6) . . ?
C12 C7 C8 117.6(6) . . ?
C7 C8 H8 119.2 . . ?
C7 C8 C9 121.6(6) . . ?
C9 C8 H8 119.2 . . ?
C8 C9 H9 119.6 . . ?
C10 C9 C8 120.8(6) . . ?
C10 C9 H9 119.6 . . ?
C9 C10 C11 117.3(6) . . ?
C9 C10 C17 121.8(7) . . ?
C11 C10 C17 120.8(7) . . ?
C10 C11 H11 119.6 . . ?
C12 C11 C10 120.9(7) . . ?
C12 C11 H11 119.6 . . ?
C7 C12 C11 121.6(7) . . ?
C7 C12 H12 119.2 . . ?
C11 C12 H12 119.2 . . ?
C3 C13 C14 112.1(6) . . ?
C3 C13 C15 108.3(7) . . ?
C3 C13 C16 107.7(7) . . ?
C14 C13 C15 108.3(8) . . ?
C14 C13 C16 110.1(8) . . ?
C16 C13 C15 110.5(8) . . ?
C13 C14 H14A 109.5 . . ?
C13 C14 H14B 109.5 . . ?
C13 C14 H14C 109.5 . . ?
H14A C14 H14B 109.5 . . ?
H14A C14 H14C 109.5 . . ?
H14B C14 H14C 109.5 . . ?
C13 C15 H15A 109.5 . . ?
C13 C15 H15B 109.5 . . ?
C13 C15 H15C 109.5 . . ?
H15A C15 H15B 109.5 . . ?
H15A C15 H15C 109.5 . . ?
H15B C15 H15C 109.5 . . ?
C13 C16 H16A 109.5 . . ?
C13 C16 H16B 109.5 . . ?
C13 C16 H16C 109.5 . . ?
H16A C16 H16B 109.5 . . ?
H16A C16 H16C 109.5 . . ?
H16B C16 H16C 109.5 . . ?
C10 C17 C19A 111.1(9) . . ?
C10 C17 C20A 104.7(8) . . ?
C10 C17 C18B 103.9(10) . . ?
C10 C17 C20B 111.9(11) . . ?
C18A C17 C10 110.3(9) . . ?
C18A C17 C19A 116.5(14) . . ?
C18A C17 C20A 112.1(16) . . ?
C20A C17 C19A 101.2(12) . . ?
C19B C17 C10 112.2(17) . . ?
C19B C17 C18B 116(3) . . ?
C19B C17 C20B 111(3) . . ?
C20B C17 C18B 101.0(16) . . ?
C22 C21 P1 119.5(4) . . ?
C22 C21 C26 120.2(5) . . ?
C26 C21 P1 120.2(4) . . ?
C21 C22 H22 118.9 . . ?
C21 C22 C23 122.2(5) . . ?
C23 C22 H22 118.9 . . ?
C22 C23 C33 118.9(5) . . ?
C24 C23 C22 117.6(5) . . ?
C24 C23 C33 123.6(5) . . ?
C23 C24 H24 119.7 . . ?
C23 C24 C25 120.6(5) . . ?
C25 C24 H24 119.7 . . ?
C24 C25 H25 118.9 . . ?
C24 C25 C26 122.2(5) . . ?
C26 C25 H25 118.9 . . ?
C21 C26 C25 117.3(5) . . ?
C21 C26 C27 123.3(4) . . ?
C25 C26 C27 119.3(5) . . ?
C28 C27 C26 120.4(5) . . ?
C28 C27 C32 117.7(5) . . ?
C32 C27 C26 121.9(5) . . ?
C27 C28 H28 118.9 . . ?
C27 C28 C29 122.1(5) . . ?
C29 C28 H28 118.9 . . ?
C28 C29 H29 119.6 . . ?
C30 C29 C28 120.8(5) . . ?
C30 C29 H29 119.6 . . ?
C29 C30 C31 118.2(5) . . ?
C29 C30 C37 119.9(5) . . ?
C31 C30 C37 121.9(5) . . ?
C30 C31 H31 119.4 . . ?
C30 C31 C32 121.1(5) . . ?
C32 C31 H31 119.4 . . ?
C27 C32 C31 120.0(5) . . ?
C27 C32 H32 120.0 . . ?
C31 C32 H32 120.0 . . ?
C23 C33 C35 109.0(5) . . ?
C23 C33 C36 111.4(6) . . ?
C34 C33 C23 109.7(6) . . ?
C34 C33 C35 110.8(7) . . ?
C34 C33 C36 107.9(6) . . ?
C35 C33 C36 107.9(6) . . ?
C33 C34 H34A 109.5 . . ?
C33 C34 H34B 109.5 . . ?
C33 C34 H34C 109.5 . . ?
H34A C34 H34B 109.5 . . ?
H34A C34 H34C 109.5 . . ?
H34B C34 H34C 109.5 . . ?
C33 C35 H35A 109.5 . . ?
C33 C35 H35B 109.5 . . ?
C33 C35 H35C 109.5 . . ?
H35A C35 H35B 109.5 . . ?
H35A C35 H35C 109.5 . . ?
H35B C35 H35C 109.5 . . ?
C33 C36 H36A 109.5 . . ?
C33 C36 H36B 109.5 . . ?
C33 C36 H36C 109.5 . . ?
H36A C36 H36B 109.5 . . ?
H36A C36 H36C 109.5 . . ?
H36B C36 H36C 109.5 . . ?
C38 C37 C30 112.3(5) . . ?
C38 C37 C40 107.5(6) . . ?
C39 C37 C30 108.9(5) . . ?
C39 C37 C38 109.4(6) . . ?
C39 C37 C40 109.4(6) . . ?
C40 C37 C30 109.3(5) . . ?
C37 C38 H38A 109.5 . . ?
C37 C38 H38B 109.5 . . ?
C37 C38 H38C 109.5 . . ?
H38A C38 H38B 109.5 . . ?
H38A C38 H38C 109.5 . . ?
H38B C38 H38C 109.5 . . ?
C37 C39 H39A 109.5 . . ?
C37 C39 H39B 109.5 . . ?
C37 C39 H39C 109.5 . . ?
H39A C39 H39B 109.5 . . ?
H39A C39 H39C 109.5 . . ?
H39B C39 H39C 109.5 . . ?
C37 C40 H40A 109.5 . . ?
C37 C40 H40B 109.5 . . ?
C37 C40 H40C 109.5 . . ?
H40A C40 H40B 109.5 . . ?
H40A C40 H40C 109.5 . . ?
H40B C40 H40C 109.5 . . ?
C42 C41 P1 117.1(4) . . ?
C42 C41 C46 120.4(5) . . ?
C46 C41 P1 122.4(4) . . ?
C41 C42 H42 118.8 . . ?
C43 C42 C41 122.3(6) . . ?
C43 C42 H42 118.8 . . ?
C42 C43 C53 120.6(7) . . ?
C44 C43 C42 116.7(6) . . ?
C44 C43 C53 122.7(6) . . ?
C43 C44 H44 119.0 . . ?
C43 C44 C45 122.1(6) . . ?
C45 C44 H44 119.0 . . ?
C44 C45 H45 119.3 . . ?
C46 C45 C44 121.5(6) . . ?
C46 C45 H45 119.3 . . ?
C41 C46 C47 126.0(5) . . ?
C45 C46 C41 116.9(6) . . ?
C45 C46 C47 117.0(6) . . ?
C48 C47 C46 120.6(5) . . ?
C48 C47 C52 116.3(6) . . ?
C52 C47 C46 123.1(5) . . ?
C47 C48 H48 118.8 . . ?
C49 C48 C47 122.4(6) . . ?
C49 C48 H48 118.8 . . ?
C48 C49 H49 119.2 . . ?
C48 C49 C50 121.6(6) . . ?
C50 C49 H49 119.2 . . ?
C49 C50 C57 123.5(5) . . ?
C51 C50 C49 115.8(6) . . ?
C51 C50 C57 120.7(6) . . ?
C50 C51 H51 118.4 . . ?
C52 C51 C50 123.1(6) . . ?
C52 C51 H51 118.4 . . ?
C47 C52 H52 119.6 . . ?
C51 C52 C47 120.7(5) . . ?
C51 C52 H52 119.6 . . ?
C43 C53 C55A 107.3(12) . . ?
C43 C53 C56A 111.0(18) . . ?
C54A C53 C43 113.8(10) . . ?
C54A C53 C55A 109.9(11) . . ?
C54A C53 C56A 108.3(11) . . ?
C55A C53 C56A 106.3(11) . . ?
C55B C53 C43 106.8(11) . . ?
C55B C53 C54B 110.5(10) . . ?
C55B C53 C56B 111.0(9) . . ?
C54B C53 C43 108.4(8) . . ?
C56B C53 C43 110.8(9) . . ?
C56B C53 C54B 109.3(8) . . ?
F1 Sb1 F1 180.0(3) 2_576 . ?
F1 Sb1 F2 88.4(7) 2_576 . ?
F1 Sb1 F2 88.4(7) . 2_576 ?
F1 Sb1 F2 91.6(7) . . ?
F1 Sb1 F2 91.6(7) 2_576 2_576 ?
F1 Sb1 F3 90.4(4) 2_576 . ?
F1 Sb1 F3 90.4(4) . 2_576 ?
F1 Sb1 F3 89.6(4) . . ?
F1 Sb1 F3 89.6(4) 2_576 2_576 ?
F2 Sb1 F2 180.0 2_576 . ?
F2 Sb1 F3 90.4(3) 2_576 2_576 ?
F2 Sb1 F3 90.5(3) . . ?
F2 Sb1 F3 89.5(3) . 2_576 ?
F2 Sb1 F3 89.6(3) 2_576 . ?
F3 Sb1 F3 180.0 2_576 . ?
C50 C57 C60 107.8(6) . . ?
C58 C57 C50 112.0(6) . . ?
C58 C57 C59 110.9(8) . . ?
C58 C57 C60 108.8(7) . . ?
C59 C57 C50 108.6(6) . . ?
C59 C57 C60 108.7(7) . . ?
C57 C58 H58A 109.5 . . ?
C57 C58 H58B 109.5 . . ?
C57 C58 H58C 109.5 . . ?
H58A C58 H58B 109.5 . . ?
H58A C58 H58C 109.5 . . ?
H58B C58 H58C 109.5 . . ?
C57 C59 H59A 109.5 . . ?
C57 C59 H59B 109.5 . . ?
C57 C59 H59C 109.5 . . ?
H59A C59 H59B 109.5 . . ?
H59A C59 H59C 109.5 . . ?
H59B C59 H59C 109.5 . . ?
C57 C60 H60A 109.5 . . ?
C57 C60 H60B 109.5 . . ?
C57 C60 H60C 109.5 . . ?
H60A C60 H60B 109.5 . . ?
H60A C60 H60C 109.5 . . ?
H60B C60 H60C 109.5 . . ?
O1 C61 N1 123.6(6) . . ?
O1 C61 N2 128.1(5) . . ?
N2 C61 N1 108.3(6) . . ?
N1 C62 H62A 111.4 . . ?
N1 C62 H62B 111.4 . . ?
N1 C62 C63 101.8(6) . . ?
H62A C62 H62B 109.3 . . ?
C63 C62 H62A 111.4 . . ?
C63 C62 H62B 111.4 . . ?
N2 C63 C62 101.3(6) . . ?
N2 C63 H63A 111.5 . . ?
N2 C63 H63B 111.5 . . ?
C62 C63 H63A 111.5 . . ?
C62 C63 H63B 111.5 . . ?
H63A C63 H63B 109.3 . . ?
C17 C18A H18A 109.5 . . ?
C17 C18A H18B 109.5 . . ?
C17 C18A H18C 109.5 . . ?
H18A C18A H18B 109.5 . . ?
H18A C18A H18C 109.5 . . ?
H18B C18A H18C 109.5 . . ?
C17 C19A H19A 109.5 . . ?
C17 C19A H19B 109.5 . . ?
C17 C19A H19C 109.5 . . ?
H19A C19A H19B 109.5 . . ?
H19A C19A H19C 109.5 . . ?
H19B C19A H19C 109.5 . . ?
C17 C20A H20A 109.5 . . ?
C17 C20A H20B 109.5 . . ?
C17 C20A H20C 109.5 . . ?
H20A C20A H20B 109.5 . . ?
H20A C20A H20C 109.5 . . ?
H20B C20A H20C 109.5 . . ?
C17 C18B H18D 109.5 . . ?
C17 C18B H18E 109.5 . . ?
C17 C18B H18F 109.5 . . ?
H18D C18B H18E 109.5 . . ?
H18D C18B H18F 109.5 . . ?
H18E C18B H18F 109.5 . . ?
C17 C19B H19D 109.5 . . ?
C17 C19B H19E 109.5 . . ?
C17 C19B H19F 109.5 . . ?
H19D C19B H19E 109.5 . . ?
H19D C19B H19F 109.5 . . ?
H19E C19B H19F 109.5 . . ?
C17 C20B H20D 109.5 . . ?
C17 C20B H20E 109.5 . . ?
C17 C20B H20F 109.5 . . ?
H20D C20B H20E 109.5 . . ?
H20D C20B H20F 109.5 . . ?
H20E C20B H20F 109.5 . . ?
C53 C54A H54A 109.5 . . ?
C53 C54A H54B 109.5 . . ?
C53 C54A H54C 109.5 . . ?
H54A C54A H54B 109.5 . . ?
H54A C54A H54C 109.5 . . ?
H54B C54A H54C 109.5 . . ?
C53 C55A H55A 109.5 . . ?
C53 C55A H55B 109.5 . . ?
C53 C55A H55C 109.5 . . ?
H55A C55A H55B 109.5 . . ?
H55A C55A H55C 109.5 . . ?
H55B C55A H55C 109.5 . . ?
C53 C56A H56A 109.5 . . ?
C53 C56A H56B 109.5 . . ?
C53 C56A H56C 109.5 . . ?
H56A C56A H56B 109.5 . . ?
H56A C56A H56C 109.5 . . ?
H56B C56A H56C 109.5 . . ?
C53 C55B H55D 109.5 . . ?
C53 C55B H55E 109.5 . . ?
C53 C55B H55F 109.5 . . ?
H55D C55B H55E 109.5 . . ?
H55D C55B H55F 109.5 . . ?
H55E C55B H55F 109.5 . . ?
C53 C54B H54D 109.5 . . ?
C53 C54B H54E 109.5 . . ?
C53 C54B H54F 109.5 . . ?
H54D C54B H54E 109.5 . . ?
H54D C54B H54F 109.5 . . ?
H54E C54B H54F 109.5 . . ?
C53 C56B H56D 109.5 . . ?
C53 C56B H56E 109.5 . . ?
C53 C56B H56F 109.5 . . ?
H56D C56B H56E 109.5 . . ?
H56D C56B H56F 109.5 . . ?
H56E C56B H56F 109.5 . . ?

loop_
_geom_bond_atom_site_label_1
_geom_bond_atom_site_label_2
_geom_bond_distance
_geom_bond_site_symmetry_2
_geom_bond_publ_flag
Au1 P1 2.2084(12) . ?
Au1 O1 2.083(3) . ?
P1 C1 1.829(5) . ?
P1 C21 1.823(5) . ?
P1 C41 1.844(5) . ?
O1 C61 1.232(7) . ?
N1 H1 0.8800 . ?
N1 C61 1.341(8) . ?
N1 C62 1.430(10) . ?
N2 H2 0.8800 . ?
N2 C61 1.331(9) . ?
N2 C63 1.448(10) . ?
C1 C2 1.400(7) . ?
C1 C6 1.397(7) . ?
C2 H2A 0.9500 . ?
C2 C3 1.390(8) . ?
C3 C4 1.380(9) . ?
C3 C13 1.527(8) . ?
C4 H4 0.9500 . ?
C4 C5 1.375(9) . ?
C5 H5 0.9500 . ?
C5 C6 1.390(8) . ?
C6 C7 1.492(8) . ?
C7 C8 1.377(9) . ?
C7 C12 1.364(10) . ?
C8 H8 0.9500 . ?
C8 C9 1.386(8) . ?
C9 H9 0.9500 . ?
C9 C10 1.379(10) . ?
C10 C11 1.394(11) . ?
C10 C17 1.550(8) . ?
C11 H11 0.9500 . ?
C11 C12 1.385(9) . ?
C12 H12 0.9500 . ?
C13 C14 1.534(11) . ?
C13 C15 1.559(13) . ?
C13 C16 1.549(14) . ?
C14 H14A 0.9800 . ?
C14 H14B 0.9800 . ?
C14 H14C 0.9800 . ?
C15 H15A 0.9800 . ?
C15 H15B 0.9800 . ?
C15 H15C 0.9800 . ?
C16 H16A 0.9800 . ?
C16 H16B 0.9800 . ?
C16 H16C 0.9800 . ?
C17 C18A 1.381(18) . ?
C17 C19A 1.61(2) . ?
C17 C20A 1.61(2) . ?
C17 C18B 1.69(3) . ?
C17 C19B 1.33(4) . ?
C17 C20B 1.57(3) . ?
C21 C22 1.393(7) . ?
C21 C26 1.402(7) . ?
C22 H22 0.9500 . ?
C22 C23 1.404(7) . ?
C23 C24 1.389(8) . ?
C23 C33 1.521(8) . ?
C24 H24 0.9500 . ?
C24 C25 1.391(8) . ?
C25 H25 0.9500 . ?
C25 C26 1.405(7) . ?
C26 C27 1.483(7) . ?
C27 C28 1.378(7) . ?
C27 C32 1.395(7) . ?
C28 H28 0.9500 . ?
C28 C29 1.389(8) . ?
C29 H29 0.9500 . ?
C29 C30 1.369(8) . ?
C30 C31 1.392(8) . ?
C30 C37 1.544(8) . ?
C31 H31 0.9500 . ?
C31 C32 1.406(8) . ?
C32 H32 0.9500 . ?
C33 C34 1.498(11) . ?
C33 C35 1.529(10) . ?
C33 C36 1.549(10) . ?
C34 H34A 0.9800 . ?
C34 H34B 0.9800 . ?
C34 H34C 0.9800 . ?
C35 H35A 0.9800 . ?
C35 H35B 0.9800 . ?
C35 H35C 0.9800 . ?
C36 H36A 0.9800 . ?
C36 H36B 0.9800 . ?
C36 H36C 0.9800 . ?
C37 C38 1.524(10) . ?
C37 C39 1.514(10) . ?
C37 C40 1.533(9) . ?
C38 H38A 0.9800 . ?
C38 H38B 0.9800 . ?
C38 H38C 0.9800 . ?
C39 H39A 0.9800 . ?
C39 H39B 0.9800 . ?
C39 H39C 0.9800 . ?
C40 H40A 0.9800 . ?
C40 H40B 0.9800 . ?
C40 H40C 0.9800 . ?
C41 C42 1.392(8) . ?
C41 C46 1.396(8) . ?
C42 H42 0.9500 . ?
C42 C43 1.389(8) . ?
C43 C44 1.366(10) . ?
C43 C53 1.531(10) . ?
C44 H44 0.9500 . ?
C44 C45 1.391(10) . ?
C45 H45 0.9500 . ?
C45 C46 1.389(8) . ?
C46 C47 1.486(8) . ?
C47 C48 1.391(8) . ?
C47 C52 1.408(8) . ?
C48 H48 0.9500 . ?
C48 C49 1.370(9) . ?
C49 H49 0.9500 . ?
C49 C50 1.404(9) . ?
C50 C51 1.384(8) . ?
C50 C57 1.533(9) . ?
C51 H51 0.9500 . ?
C51 C52 1.374(9) . ?
C52 H52 0.9500 . ?
C53 C54A 1.518(14) . ?
C53 C55A 1.539(15) . ?
C53 C56A 1.550(15) . ?
C53 C55B 1.498(14) . ?
C53 C54B 1.529(13) . ?
C53 C56B 1.527(12) . ?
Sb1 F1 1.785(7) 2_576 ?
Sb1 F1 1.785(7) . ?
Sb1 F2 1.798(8) 2_576 ?
Sb1 F2 1.798(8) . ?
Sb1 F3 1.875(5) 2_576 ?
Sb1 F3 1.875(5) . ?
C57 C58 1.505(11) . ?
C57 C59 1.516(11) . ?
C57 C60 1.546(11) . ?
C58 H58A 0.9800 . ?
C58 H58B 0.9800 . ?
C58 H58C 0.9800 . ?
C59 H59A 0.9800 . ?
C59 H59B 0.9800 . ?
C59 H59C 0.9800 . ?
C60 H60A 0.9800 . ?
C60 H60B 0.9800 . ?
C60 H60C 0.9800 . ?
C62 H62A 0.9900 . ?
C62 H62B 0.9900 . ?
C62 C63 1.537(13) . ?
C63 H63A 0.9900 . ?
C63 H63B 0.9900 . ?
C18A H18A 0.9800 . ?
C18A H18B 0.9800 . ?
C18A H18C 0.9800 . ?
C19A H19A 0.9800 . ?
C19A H19B 0.9800 . ?
C19A H19C 0.9800 . ?
C20A H20A 0.9800 . ?
C20A H20B 0.9800 . ?
C20A H20C 0.9800 . ?
C18B H18D 0.9800 . ?
C18B H18E 0.9800 . ?
C18B H18F 0.9800 . ?
C19B H19D 0.9800 . ?
C19B H19E 0.9800 . ?
C19B H19F 0.9800 . ?
C20B H20D 0.9800 . ?
C20B H20E 0.9800 . ?
C20B H20F 0.9800 . ?
C54A H54A 0.9800 . ?
C54A H54B 0.9800 . ?
C54A H54C 0.9800 . ?
C55A H55A 0.9800 . ?
C55A H55B 0.9800 . ?
C55A H55C 0.9800 . ?
C56A H56A 0.9800 . ?
C56A H56B 0.9800 . ?
C56A H56C 0.9800 . ?
C55B H55D 0.9800 . ?
C55B H55E 0.9800 . ?
C55B H55F 0.9800 . ?
C54B H54D 0.9800 . ?
C54B H54E 0.9800 . ?
C54B H54F 0.9800 . ?
C56B H56D 0.9800 . ?
C56B H56E 0.9800 . ?
C56B H56F 0.9800 . ?

loop_
_geom_torsion_atom_site_label_1
_geom_torsion_atom_site_label_2
_geom_torsion_atom_site_label_3
_geom_torsion_atom_site_label_4
_geom_torsion
_geom_torsion_site_symmetry_1
_geom_torsion_site_symmetry_2
_geom_torsion_site_symmetry_3
_geom_torsion_site_symmetry_4
_geom_torsion_publ_flag
Au1 P1 C1 C2 -151.7(4) . . . . ?
Au1 P1 C1 C6 24.5(5) . . . . ?
Au1 P1 C21 C22 -136.9(4) . . . . ?
Au1 P1 C21 C26 40.0(4) . . . . ?
Au1 P1 C41 C42 -140.0(4) . . . . ?
Au1 P1 C41 C46 38.0(5) . . . . ?
Au1 O1 C61 N1 -172.5(5) . . . . ?
Au1 O1 C61 N2 8.1(9) . . . . ?
P1 C1 C2 C3 176.3(5) . . . . ?
P1 C1 C6 C5 -175.3(5) . . . . ?
P1 C1 C6 C7 5.6(9) . . . . ?
P1 C21 C22 C23 176.1(4) . . . . ?
P1 C21 C26 C25 -176.6(4) . . . . ?
P1 C21 C26 C27 1.8(7) . . . . ?
P1 C41 C42 C43 178.9(5) . . . . ?
P1 C41 C46 C45 -176.9(5) . . . . ?
P1 C41 C46 C47 3.4(8) . . . . ?
N1 C62 C63 N2 19.6(9) . . . . ?
C1 P1 C21 C22 97.9(4) . . . . ?
C1 P1 C21 C26 -85.2(4) . . . . ?
C1 P1 C41 C42 -11.6(5) . . . . ?
C1 P1 C41 C46 166.4(4) . . . . ?
C1 C2 C3 C4 -0.8(10) . . . . ?
C1 C2 C3 C13 -179.9(7) . . . . ?
C1 C6 C7 C8 -116.7(7) . . . . ?
C1 C6 C7 C12 67.2(9) . . . . ?
C2 C1 C6 C5 0.8(9) . . . . ?
C2 C1 C6 C7 -178.4(6) . . . . ?
C2 C3 C4 C5 0.7(12) . . . . ?
C2 C3 C13 C14 -6.0(11) . . . . ?
C2 C3 C13 C15 -125.4(8) . . . . ?
C2 C3 C13 C16 115.2(9) . . . . ?
C3 C4 C5 C6 0.2(13) . . . . ?
C4 C3 C13 C14 174.9(8) . . . . ?
C4 C3 C13 C15 55.5(11) . . . . ?
C4 C3 C13 C16 -63.9(10) . . . . ?
C4 C5 C6 C1 -0.9(11) . . . . ?
C4 C5 C6 C7 178.3(7) . . . . ?
C5 C6 C7 C8 64.1(8) . . . . ?
C5 C6 C7 C12 -111.9(8) . . . . ?
C6 C1 C2 C3 0.0(9) . . . . ?
C6 C7 C8 C9 -173.5(6) . . . . ?
C6 C7 C12 C11 172.6(7) . . . . ?
C7 C8 C9 C10 -0.6(10) . . . . ?
C8 C7 C12 C11 -3.5(11) . . . . ?
C8 C9 C10 C11 -0.9(11) . . . . ?
C8 C9 C10 C17 177.4(7) . . . . ?
C9 C10 C11 C12 0.1(12) . . . . ?
C9 C10 C17 C18A -70.2(17) . . . . ?
C9 C10 C17 C19A 159.0(11) . . . . ?
C9 C10 C17 C20A 50.6(11) . . . . ?
C9 C10 C17 C18B -113.6(13) . . . . ?
C9 C10 C17 C19B 120(3) . . . . ?
C9 C10 C17 C20B -5.4(15) . . . . ?
C10 C11 C12 C7 2.1(14) . . . . ?
C11 C10 C17 C18A 108.1(17) . . . . ?
C11 C10 C17 C19A -22.7(14) . . . . ?
C11 C10 C17 C20A -131.1(11) . . . . ?
C11 C10 C17 C18B 64.7(14) . . . . ?
C11 C10 C17 C19B -61(3) . . . . ?
C11 C10 C17 C20B 172.8(13) . . . . ?
C12 C7 C8 C9 2.8(10) . . . . ?
C13 C3 C4 C5 179.9(8) . . . . ?
C17 C10 C11 C12 -178.2(8) . . . . ?
C21 P1 C1 C2 -28.2(5) . . . . ?
C21 P1 C1 C6 148.0(5) . . . . ?
C21 P1 C41 C42 96.5(5) . . . . ?
C21 P1 C41 C46 -85.5(5) . . . . ?
C21 C22 C23 C24 0.0(8) . . . . ?
C21 C22 C23 C33 -178.8(5) . . . . ?
C21 C26 C27 C28 -100.9(6) . . . . ?
C21 C26 C27 C32 78.1(7) . . . . ?
C22 C21 C26 C25 0.2(7) . . . . ?
C22 C21 C26 C27 178.6(5) . . . . ?
C22 C23 C24 C25 1.3(8) . . . . ?
C22 C23 C33 C34 -65.9(7) . . . . ?
C22 C23 C33 C35 55.6(8) . . . . ?
C22 C23 C33 C36 174.5(6) . . . . ?
C23 C24 C25 C26 -1.9(9) . . . . ?
C24 C23 C33 C34 115.4(7) . . . . ?
C24 C23 C33 C35 -123.1(7) . . . . ?
C24 C23 C33 C36 -4.1(9) . . . . ?
C24 C25 C26 C21 1.1(8) . . . . ?
C24 C25 C26 C27 -177.4(5) . . . . ?
C25 C26 C27 C28 77.4(7) . . . . ?
C25 C26 C27 C32 -103.5(6) . . . . ?
C26 C21 C22 C23 -0.7(8) . . . . ?
C26 C27 C28 C29 -179.2(5) . . . . ?
C26 C27 C32 C31 179.8(5) . . . . ?
C27 C28 C29 C30 -2.2(9) . . . . ?
C28 C27 C32 C31 -1.1(8) . . . . ?
C28 C29 C30 C31 2.0(9) . . . . ?
C28 C29 C30 C37 -176.0(6) . . . . ?
C29 C30 C31 C32 -1.4(9) . . . . ?
C29 C30 C37 C38 -175.8(6) . . . . ?
C29 C30 C37 C39 62.8(8) . . . . ?
C29 C30 C37 C40 -56.6(8) . . . . ?
C30 C31 C32 C27 1.0(9) . . . . ?
C31 C30 C37 C38 6.3(9) . . . . ?
C31 C30 C37 C39 -115.0(7) . . . . ?
C31 C30 C37 C40 125.5(6) . . . . ?
C32 C27 C28 C29 1.7(9) . . . . ?
C33 C23 C24 C25 180.0(6) . . . . ?
C37 C30 C31 C32 176.5(6) . . . . ?
C41 P1 C1 C2 81.4(5) . . . . ?
C41 P1 C1 C6 -102.4(5) . . . . ?
C41 P1 C21 C22 -13.5(5) . . . . ?
C41 P1 C21 C26 163.4(4) . . . . ?
C41 C42 C43 C44 -2.0(10) . . . . ?
C41 C42 C43 C53 176.9(7) . . . . ?
C41 C46 C47 C48 -131.1(6) . . . . ?
C41 C46 C47 C52 51.5(9) . . . . ?
C42 C41 C46 C45 1.1(8) . . . . ?
C42 C41 C46 C47 -178.7(5) . . . . ?
C42 C43 C44 C45 1.1(12) . . . . ?
C42 C43 C53 C54A 4.5(15) . . . . ?
C42 C43 C53 C55A -117.3(14) . . . . ?
C42 C43 C53 C56A 126.9(14) . . . . ?
C42 C43 C53 C55B -64.8(12) . . . . ?
C42 C43 C53 C54B 54.3(12) . . . . ?
C42 C43 C53 C56B 174.2(9) . . . . ?
C43 C44 C45 C46 0.8(13) . . . . ?
C44 C43 C53 C54A -176.7(14) . . . . ?
C44 C43 C53 C55A 61.5(15) . . . . ?
C44 C43 C53 C56A -54.3(16) . . . . ?
C44 C43 C53 C55B 114.1(12) . . . . ?
C44 C43 C53 C54B -126.8(11) . . . . ?
C44 C43 C53 C56B -6.9(12) . . . . ?
C44 C45 C46 C41 -1.9(10) . . . . ?
C44 C45 C46 C47 177.9(7) . . . . ?
C45 C46 C47 C48 49.2(8) . . . . ?
C45 C46 C47 C52 -128.2(7) . . . . ?
C46 C41 C42 C43 0.9(9) . . . . ?
C46 C47 C48 C49 -178.7(6) . . . . ?
C46 C47 C52 C51 179.0(5) . . . . ?
C47 C48 C49 C50 -1.0(11) . . . . ?
C48 C47 C52 C51 1.6(9) . . . . ?
C48 C49 C50 C51 2.6(10) . . . . ?
C48 C49 C50 C57 -178.1(7) . . . . ?
C49 C50 C51 C52 -2.2(9) . . . . ?
C49 C50 C57 C58 4.0(10) . . . . ?
C49 C50 C57 C59 -118.8(8) . . . . ?
C49 C50 C57 C60 123.6(7) . . . . ?
C50 C51 C52 C47 0.1(9) . . . . ?
C51 C50 C57 C58 -176.7(7) . . . . ?
C51 C50 C57 C59 60.5(8) . . . . ?
C51 C50 C57 C60 -57.1(8) . . . . ?
C52 C47 C48 C49 -1.1(10) . . . . ?
C53 C43 C44 C45 -177.8(8) . . . . ?
C57 C50 C51 C52 178.4(6) . . . . ?
C61 N1 C62 C63 -17.4(9) . . . . ?
C61 N2 C63 C62 -17.3(9) . . . . ?
C62 N1 C61 O1 -172.2(7) . . . . ?
C62 N1 C61 N2 7.3(9) . . . . ?
C63 N2 C61 O1 -173.2(7) . . . . ?
C63 N2 C61 N1 7.4(9) . . . . ?

loop_
_smtbx_masks_void_nr
_smtbx_masks_void_average_x
_smtbx_masks_void_average_y
_smtbx_masks_void_average_z
_smtbx_masks_void_volume
_smtbx_masks_void_count_electrons
_smtbx_masks_void_content
1 -0.147 -0.107 0.000 1079.3 232.5 '1 CD2Cl2'
